data_2231197
loop_
_publ_author_name
'Pourayoubi, Mehrdad'
'Eshtiagh-Hosseini, Hossein'
'Negari, Monireh'
'Ne\<cas, Marek'

_publ_section_title
;
 Phenyl bis(<i>m</i>-tolylamido)phosphinate
;
_journal_coeditor_code LD2017
_journal_issue 8
_journal_name_full 'Acta Crystallographica Section E'
_journal_page_first o1870
_journal_paper_doi 10.1107/S1600536811024846
_journal_volume 67
_journal_year 2011
_chemical_formula_iupac 'C20 H21 N2 O2 P'
_chemical_formula_moiety 'C20 H21 N2 O2 P'
_chemical_formula_sum 'C20 H21 N2 O2 P'
_chemical_formula_weight 352.36
_chemical_name_systematic
;
Phenyl bis(<i>m</i>-tolylamido)phosphinate
;
_space_group_IT_number 33
_symmetry_cell_setting orthorhombic
_symmetry_space_group_name_Hall 'P 2c -2n'
_symmetry_space_group_name_H-M 'P n a 21'
_atom_sites_solution_hydrogens geom
_atom_sites_solution_primary direct
_atom_sites_solution_secondary difmap
_audit_creation_method SHELXL-97
_cell_angle_alpha 90.00
_cell_angle_beta 90.00
_cell_angle_gamma 90.00
_cell_formula_units_Z 4
_cell_length_a 10.1930(2)
_cell_length_b 16.8789(3)
_cell_length_c 10.4588(3)
_cell_measurement_reflns_used 13732
_cell_measurement_temperature 120(2)
_cell_measurement_theta_max 27.1588
_cell_measurement_theta_min 3.0338
_cell_volume 1799.40(7)
_computing_cell_refinement 'CrysAlis RED (Oxford Diffraction, 2009)'
_computing_data_collection 'CrysAlis CCD (Oxford Diffraction, 2009)'
_computing_data_reduction 'CrysAlis RED (Oxford Diffraction, 2009)'
_computing_molecular_graphics 'Mercury (Macrae <i>et al.</i>, 2008)'
_computing_publication_material 'enCIFer (Allen <i>et al.</i>, 2004)'
_computing_structure_refinement 'SHELXL97 (Sheldrick, 2008)'
_computing_structure_solution 'SHELXS97 (Sheldrick, 2008)'
_diffrn_ambient_temperature 120(2)
_diffrn_detector_area_resol_mean 8.4353
_diffrn_measured_fraction_theta_full 0.998
_diffrn_measured_fraction_theta_max 0.998
_diffrn_measurement_device_type 'Oxford Diffraction Xcalibur Sapphire2'
_diffrn_measurement_method \w
_diffrn_radiation_monochromator graphite
_diffrn_radiation_source 'Enhance (Mo) X-ray Source'
_diffrn_radiation_type MoK\a
_diffrn_radiation_wavelength 0.71073
_diffrn_reflns_av_R_equivalents 0.0180
_diffrn_reflns_av_sigmaI/netI 0.0157
_diffrn_reflns_limit_h_max 12
_diffrn_reflns_limit_h_min -12
_diffrn_reflns_limit_k_max 20
_diffrn_reflns_limit_k_min -20
_diffrn_reflns_limit_l_max 12
_diffrn_reflns_limit_l_min -8
_diffrn_reflns_number 20798
_diffrn_reflns_theta_full 25.00
_diffrn_reflns_theta_max 25.00
_diffrn_reflns_theta_min 3.04
_diffrn_standards_number 0
_exptl_absorpt_coefficient_mu 0.168
_exptl_absorpt_correction_T_max 1.00000
_exptl_absorpt_correction_T_min 0.95922
_exptl_absorpt_correction_type multi-scan
_exptl_absorpt_process_details '(CrysAlis RED; Oxford Diffraction, 2009)'
_exptl_crystal_colour colourless
_exptl_crystal_density_diffrn 1.301
_exptl_crystal_density_method 'not measured'
_exptl_crystal_description BLOCK
_exptl_crystal_F_000 744
_exptl_crystal_size_max 0.30
_exptl_crystal_size_mid 0.30
_exptl_crystal_size_min 0.20
_refine_diff_density_max 0.168
_refine_diff_density_min -0.230
_refine_ls_abs_structure_details 'Flack (1983), 1140 Friedel pairs'
_refine_ls_abs_structure_Flack -0.04(7)
_refine_ls_extinction_method none
_refine_ls_goodness_of_fit_ref 1.051
_refine_ls_hydrogen_treatment constr
_refine_ls_matrix_type full
_refine_ls_number_parameters 228
_refine_ls_number_reflns 2819
_refine_ls_number_restraints 1
_refine_ls_restrained_S_all 1.051
_refine_ls_R_factor_all 0.0236
_refine_ls_R_factor_gt 0.0218
_refine_ls_shift/su_max 0.001
_refine_ls_shift/su_mean 0.000
_refine_ls_structure_factor_coef Fsqd
_refine_ls_weighting_details 'calc w=1/[\s^2^(Fo^2^)+(0.0460P)^2^+0.0000P] where P=(Fo^2^+2Fc^2^)/3'
_refine_ls_weighting_scheme calc
_refine_ls_wR_factor_gt 0.0614
_refine_ls_wR_factor_ref 0.0620
_reflns_number_gt 2647
_reflns_number_total 2819
_reflns_threshold_expression I>2\s(I)
_cod_data_source_file ld2017.cif
_cod_data_source_block I
_cod_database_code 2231197
_cod_database_fobs_code 2231197

loop_
_symmetry_equiv_pos_as_xyz
'x, y, z'
'-x, -y, z+1/2'
'x+1/2, -y+1/2, z'
'-x+1/2, y+1/2, z+1/2'

loop_
_atom_site_type_symbol
_atom_site_label
_atom_site_fract_x
_atom_site_fract_y
_atom_site_fract_z
_atom_site_U_iso_or_equiv
_atom_site_adp_type
_atom_site_calc_flag
_atom_site_refinement_flags
_atom_site_occupancy
_atom_site_symmetry_multiplicity
P P1 0.72349(4) 0.24971(2) 0.91839(5) 0.01542(11) Uani d . 1 1
O O1 0.61830(10) 0.19795(6) 0.96582(11) 0.0194(3) Uani d . 1 1
O O2 0.82530(10) 0.20973(6) 0.82235(12) 0.0184(3) Uani d . 1 1
N N1 0.83286(12) 0.28002(7) 1.02210(16) 0.0179(3) Uani d . 1 1
H H1B 0.9156 0.2753 0.9993 0.022 Uiso calc R 1 1
N N2 0.65260(12) 0.32433(7) 0.84411(15) 0.0193(3) Uani d . 1 1
H H2A 0.5663 0.3236 0.8462 0.023 Uiso calc R 1 1
C C1 0.78034(13) 0.16622(9) 0.71528(18) 0.0171(4) Uani d . 1 1
C C2 0.76338(16) 0.20366(10) 0.60039(19) 0.0240(4) Uani d . 1 1
H H2B 0.7740 0.2594 0.5937 0.029 Uiso calc R 1 1
C C3 0.73032(17) 0.15880(11) 0.49380(19) 0.0269(4) Uani d . 1 1
H H3A 0.7164 0.1839 0.4136 0.032 Uiso calc R 1 1
C C4 0.71767(15) 0.07733(11) 0.5049(2) 0.0268(4) Uani d . 1 1
H H4A 0.6978 0.0464 0.4315 0.032 Uiso calc R 1 1
C C5 0.73373(15) 0.04090(10) 0.6218(2) 0.0250(4) Uani d . 1 1
H H5A 0.7240 -0.0149 0.6287 0.030 Uiso calc R 1 1
C C6 0.76376(14) 0.08496(10) 0.72845(18) 0.0210(4) Uani d . 1 1
H H6A 0.7730 0.0603 0.8096 0.025 Uiso calc R 1 1
C C7 0.80937(15) 0.31292(8) 1.14394(17) 0.0167(4) Uani d . 1 1
C C8 0.68462(15) 0.31324(9) 1.19924(19) 0.0217(4) Uani d . 1 1
H H8A 0.6124 0.2915 1.1538 0.026 Uiso calc R 1 1
C C9 0.66553(16) 0.34526(9) 1.32059(18) 0.0230(4) Uani d . 1 1
C C10 0.77167(16) 0.37699(9) 1.38620(19) 0.0243(4) Uani d . 1 1
H H10A 0.7595 0.3989 1.4690 0.029 Uiso calc R 1 1
C C11 0.89519(16) 0.37666(9) 1.33103(18) 0.0240(4) Uani d . 1 1
H H11A 0.9674 0.3985 1.3764 0.029 Uiso calc R 1 1
C C12 0.91464(15) 0.34502(9) 1.21091(18) 0.0208(4) Uani d . 1 1
H H12A 0.9998 0.3451 1.1740 0.025 Uiso calc R 1 1
C C13 0.53035(17) 0.34519(12) 1.3794(2) 0.0357(5) Uani d . 1 1
H H13A 0.5369 0.3315 1.4703 0.054 Uiso calc R 1 1
H H13B 0.4752 0.3061 1.3356 0.054 Uiso calc R 1 1
H H13C 0.4911 0.3979 1.3706 0.054 Uiso calc R 1 1
C C14 0.70709(15) 0.38945(9) 0.77755(18) 0.0177(4) Uani d . 1 1
C C15 0.62148(15) 0.44120(9) 0.71729(17) 0.0198(4) Uani d . 1 1
H H15A 0.5298 0.4319 0.7233 0.024 Uiso calc R 1 1
C C16 0.66624(16) 0.50657(9) 0.64807(17) 0.0212(4) Uani d . 1 1
C C17 0.80128(15) 0.51933(9) 0.64137(18) 0.0219(4) Uani d . 1 1
H H17A 0.8346 0.5635 0.5953 0.026 Uiso calc R 1 1
C C18 0.88614(15) 0.46829(9) 0.70120(18) 0.0232(4) Uani d . 1 1
H H18A 0.9778 0.4781 0.6959 0.028 Uiso calc R 1 1
C C19 0.84227(15) 0.40269(9) 0.76930(18) 0.0201(4) Uani d . 1 1
H H19A 0.9027 0.3677 0.8093 0.024 Uiso calc R 1 1
C C20 0.57089(18) 0.55834(10) 0.57636(19) 0.0327(5) Uani d . 1 1
H H20A 0.6048 0.6126 0.5728 0.049 Uiso calc R 1 1
H H20B 0.4860 0.5581 0.6204 0.049 Uiso calc R 1 1
H H20C 0.5598 0.5380 0.4893 0.049 Uiso calc R 1 1

loop_
_atom_site_aniso_label
_atom_site_aniso_U_11
_atom_site_aniso_U_22
_atom_site_aniso_U_33
_atom_site_aniso_U_12
_atom_site_aniso_U_13
_atom_site_aniso_U_23
P1 0.01458(18) 0.01538(17) 0.0163(2) 0.00013(14) 0.0010(2) -0.00022(17)
O1 0.0181(5) 0.0198(5) 0.0203(7) -0.0003(4) 0.0018(5) 0.0011(5)
O2 0.0169(5) 0.0202(5) 0.0180(7) -0.0005(4) 0.0004(5) -0.0025(5)
N1 0.0127(6) 0.0217(6) 0.0195(8) 0.0011(5) 0.0024(6) -0.0030(6)
N2 0.0130(6) 0.0196(6) 0.0253(9) -0.0001(5) 0.0007(6) 0.0031(6)
C1 0.0131(7) 0.0208(7) 0.0175(10) 0.0007(6) 0.0014(7) -0.0034(7)
C2 0.0274(9) 0.0203(8) 0.0242(12) 0.0009(6) 0.0020(8) -0.0008(8)
C3 0.0280(9) 0.0370(10) 0.0158(11) 0.0028(8) 0.0005(8) 0.0005(9)
C4 0.0189(8) 0.0329(9) 0.0287(12) -0.0002(7) -0.0021(8) -0.0120(9)
C5 0.0182(8) 0.0197(8) 0.0372(13) -0.0017(6) 0.0017(8) -0.0078(9)
C6 0.0182(8) 0.0218(8) 0.0231(11) -0.0003(6) 0.0002(7) 0.0024(8)
C7 0.0198(7) 0.0129(7) 0.0174(10) 0.0019(6) 0.0017(7) 0.0026(7)
C8 0.0191(8) 0.0210(7) 0.0250(11) -0.0026(6) 0.0013(7) -0.0013(8)
C9 0.0257(9) 0.0214(8) 0.0220(10) -0.0005(6) 0.0066(8) -0.0007(8)
C10 0.0333(9) 0.0197(7) 0.0197(12) 0.0007(7) 0.0019(8) -0.0024(7)
C11 0.0246(8) 0.0235(8) 0.0240(11) -0.0019(6) -0.0042(8) -0.0030(8)
C12 0.0190(8) 0.0212(7) 0.0222(10) -0.0005(6) 0.0009(7) 0.0018(7)
C13 0.0302(10) 0.0449(10) 0.0322(13) -0.0055(8) 0.0109(9) -0.0121(9)
C14 0.0204(8) 0.0161(7) 0.0167(10) -0.0013(6) 0.0022(7) -0.0024(7)
C15 0.0159(7) 0.0207(7) 0.0229(10) 0.0001(6) 0.0026(7) -0.0005(8)
C16 0.0254(9) 0.0190(7) 0.0190(10) 0.0015(6) 0.0038(7) -0.0015(8)
C17 0.0269(9) 0.0189(8) 0.0198(11) -0.0057(7) 0.0048(8) -0.0004(8)
C18 0.0182(8) 0.0232(8) 0.0281(12) -0.0050(6) 0.0036(8) -0.0038(8)
C19 0.0164(8) 0.0201(7) 0.0240(10) 0.0015(6) -0.0009(7) -0.0014(7)
C20 0.0334(10) 0.0279(9) 0.0368(13) 0.0033(7) 0.0044(9) 0.0118(9)

loop_
_atom_type_symbol
_atom_type_description
_atom_type_scat_dispersion_real
_atom_type_scat_dispersion_imag
_atom_type_scat_source
C C 0.0033 0.0016 'International Tables Vol C Tables 4.2.6.8 and 6.1.1.4'
H H 0.0000 0.0000 'International Tables Vol C Tables 4.2.6.8 and 6.1.1.4'
N N 0.0061 0.0033 'International Tables Vol C Tables 4.2.6.8 and 6.1.1.4'
O O 0.0106 0.0060 'International Tables Vol C Tables 4.2.6.8 and 6.1.1.4'
P P 0.1023 0.0942 'International Tables Vol C Tables 4.2.6.8 and 6.1.1.4'

loop_
_geom_angle_atom_site_label_1
_geom_angle_atom_site_label_2
_geom_angle_atom_site_label_3
_geom_angle
O1 P1 O2 115.86(6)
O1 P1 N1 117.32(8)
O2 P1 N1 96.11(6)
O1 P1 N2 107.09(6)
O2 P1 N2 108.19(7)
N1 P1 N2 111.85(7)
C1 O2 P1 120.49(9)
C7 N1 P1 127.29(11)
C7 N1 H1B 116.4
P1 N1 H1B 116.4
C14 N2 P1 130.85(11)
C14 N2 H2A 114.6
P1 N2 H2A 114.6
C2 C1 C6 121.86(17)
C2 C1 O2 119.73(13)
C6 C1 O2 118.25(16)
C1 C2 C3 118.92(15)
C1 C2 H2B 120.5
C3 C2 H2B 120.5
C4 C3 C2 119.75(18)
C4 C3 H3A 120.1
C2 C3 H3A 120.1
C5 C4 C3 120.38(18)
C5 C4 H4A 119.8
C3 C4 H4A 119.8
C6 C5 C4 120.32(15)
C6 C5 H5A 119.8
C4 C5 H5A 119.8
C5 C6 C1 118.72(17)
C5 C6 H6A 120.6
C1 C6 H6A 120.6
C12 C7 C8 119.48(16)
C12 C7 N1 118.51(14)
C8 C7 N1 122.01(15)
C9 C8 C7 120.39(16)
C9 C8 H8A 119.8
C7 C8 H8A 119.8
C10 C9 C8 119.41(15)
C10 C9 C13 120.67(17)
C8 C9 C13 119.92(16)
C11 C10 C9 120.06(17)
C11 C10 H10A 120.0
C9 C10 H10A 120.0
C12 C11 C10 120.77(16)
C12 C11 H11A 119.6
C10 C11 H11A 119.6
C11 C12 C7 119.90(15)
C11 C12 H12A 120.0
C7 C12 H12A 120.0
C9 C13 H13A 109.5
C9 C13 H13B 109.5
H13A C13 H13B 109.5
C9 C13 H13C 109.5
H13A C13 H13C 109.5
H13B C13 H13C 109.5
C15 C14 C19 119.44(15)
C15 C14 N2 117.78(13)
C19 C14 N2 122.77(15)
C14 C15 C16 121.87(14)
C14 C15 H15A 119.1
C16 C15 H15A 119.1
C17 C16 C15 118.07(15)
C17 C16 C20 121.46(15)
C15 C16 C20 120.37(14)
C18 C17 C16 120.14(15)
C18 C17 H17A 119.9
C16 C17 H17A 119.9
C17 C18 C19 122.08(14)
C17 C18 H18A 119.0
C19 C18 H18A 119.0
C18 C19 C14 118.40(15)
C18 C19 H19A 120.8
C14 C19 H19A 120.8
C16 C20 H20A 109.5
C16 C20 H20B 109.5
H20A C20 H20B 109.5
C16 C20 H20C 109.5
H20A C20 H20C 109.5
H20B C20 H20C 109.5

loop_
_geom_bond_atom_site_label_1
_geom_bond_atom_site_label_2
_geom_bond_distance
P1 O1 1.4692(11)
P1 O2 1.5941(12)
P1 N1 1.6374(15)
P1 N2 1.6469(13)
O2 C1 1.416(2)
N1 C7 1.410(2)
N1 H1B 0.8800
N2 C14 1.415(2)
N2 H2A 0.8800
C1 C2 1.369(3)
C1 C6 1.389(2)
C2 C3 1.389(3)
C2 H2B 0.9500
C3 C4 1.386(3)
C3 H3A 0.9500
C4 C5 1.378(3)
C4 H4A 0.9500
C5 C6 1.375(3)
C5 H5A 0.9500
C6 H6A 0.9500
C7 C12 1.391(2)
C7 C8 1.397(2)
C8 C9 1.393(3)
C8 H8A 0.9500
C9 C10 1.389(2)
C9 C13 1.509(2)
C10 C11 1.385(2)
C10 H10A 0.9500
C11 C12 1.379(3)
C11 H11A 0.9500
C12 H12A 0.9500
C13 H13A 0.9800
C13 H13B 0.9800
C13 H13C 0.9800
C14 C15 1.386(2)
C14 C19 1.399(2)
C15 C16 1.396(2)
C15 H15A 0.9500
C16 C17 1.395(2)
C16 C20 1.507(2)
C17 C18 1.372(2)
C17 H17A 0.9500
C18 C19 1.390(2)
C18 H18A 0.9500
C19 H19A 0.9500
C20 H20A 0.9800
C20 H20B 0.9800
C20 H20C 0.9800

loop_
_geom_hbond_atom_site_label_D
_geom_hbond_atom_site_label_H
_geom_hbond_atom_site_label_A
_geom_hbond_site_symmetry_A
_geom_hbond_distance_DH
_geom_hbond_distance_HA
_geom_hbond_distance_DA
_geom_hbond_angle_DHA
N1 H1B O1 3 0.88 2.14 2.9917(16) 162
N2 H2A O2 3_455 0.88 2.53 3.3929(16) 166

loop_
_cod_related_entry_id
_cod_related_entry_database
_cod_related_entry_code
1 ChemSpider 30656858
